data_7251418
loop_
_publ_author_name
'Peloquin, Andrew J.'
'Pelendage, Lahiruni'
'Alapati, Srikar'
'Hanks, Timothy'
'McMillen, Colin'
'Pennington, William'

_publ_section_title
;
 When Halogen Bonding Isn't Enough: Solvation Behavior in Cocrystals of
 Benzyltrimethylammonium Halides and 1,4-Diiodotetrafluorobenzene
;
_journal_name_full CrystEngComm
_journal_paper_doi 10.1039/D5CE00832H
_journal_year 2025
_chemical_formula_moiety '8(I), 3(C6 F4 I2), 8(C10 H16 N)'
_chemical_formula_sum 'C98 H128 F12 I14 N8'
_chemical_formula_weight 3422.806
_space_group_crystal_system triclinic
_space_group_IT_number 2
_space_group_name_Hall '-P 1'
_space_group_name_H-M_alt 'P -1'
_symmetry_Int_Tables_number 2
_audit_creation_date 2024-03-06
_audit_creation_method
;
Olex2 1.5
(compiled 2024.02.16 svn.r378c4104 for OlexSys, GUI svn.r6928)
;
_audit_update_record
;
2025-07-30 deposited with the CCDC.	2025-11-24 downloaded from the CCDC.
;
_cell_angle_alpha 112.829(3)
_cell_angle_beta 103.557(4)
_cell_angle_gamma 91.009(4)
_cell_formula_units_Z 1
_cell_length_a 12.1906(12)
_cell_length_b 14.7590(13)
_cell_length_c 18.6646(17)
_cell_measurement_reflns_used 9458
_cell_measurement_temperature 100(2)
_cell_measurement_theta_max 28.30
_cell_measurement_theta_min 2.55
_cell_volume 2986.7(5)
_computing_cell_refinement 'SAINT V8.38A (Bruker AXS Inc., 2017)'
_computing_data_collection 'APEX3 v2017.3-0 (Bruker AXS Inc., 2017)'
_computing_data_reduction 'SAINT V8.38A (Bruker AXS Inc., 2017)'
_computing_molecular_graphics 'Olex2 1.5 (Dolomanov et al., 2009)'
_computing_publication_material 'Olex2 1.5 (Dolomanov et al., 2009)'
_computing_structure_refinement 'SHELXL 2018/3 (Sheldrick, 2015<i>b</i>)'
_computing_structure_solution 'SHELXT 2018/2 (Sheldrick, 2015<i>a</i>)'
_diffrn_ambient_temperature 100.0
_diffrn_measured_fraction_theta_full 0.9988
_diffrn_measured_fraction_theta_max 0.9991
_diffrn_measurement_device_type 'Bruker D8 Venture Photon 2'
_diffrn_measurement_method '\f and \w scans'
_diffrn_radiation_type MoK\a
_diffrn_radiation_wavelength 0.71073
_diffrn_reflns_av_R_equivalents 0.0365
_diffrn_reflns_av_unetI/netI 0.0183
_diffrn_reflns_Laue_measured_fraction_full 0.9988
_diffrn_reflns_Laue_measured_fraction_max 0.9991
_diffrn_reflns_limit_h_max 16
_diffrn_reflns_limit_h_min -16
_diffrn_reflns_limit_k_max 19
_diffrn_reflns_limit_k_min -19
_diffrn_reflns_limit_l_max 24
_diffrn_reflns_limit_l_min -24
_diffrn_reflns_number 131187
_diffrn_reflns_point_group_measured_fraction_full 0.9988
_diffrn_reflns_point_group_measured_fraction_max 0.9991
_diffrn_reflns_theta_full 25.2417
_diffrn_reflns_theta_max 27.50
_diffrn_reflns_theta_min 2.15
_diffrn_source 'Incoatec I\mS'
_diffrn_source_current 1.0
_diffrn_source_power 0.05
_diffrn_source_voltage 50.0
_diffrn_standards_number 0
_exptl_absorpt_coefficient_mu 3.690
_exptl_absorpt_correction_T_max 0.7457
_exptl_absorpt_correction_T_min 0.6345
_exptl_absorpt_correction_type multi-scan
_exptl_absorpt_process_details
;
SADABS-2014/5 (Bruker,2014/5) was used for absorption correction.
wR2(int) was 0.0848 before and 0.0552 after correction.
The Ratio of minimum to maximum transmission is 0.8509.
The \l/2 correction factor is Not present.
;
_exptl_crystal_colour colourless
_exptl_crystal_colour_primary colourless
_exptl_crystal_density_diffrn 1.903
_exptl_crystal_density_meas ?
_exptl_crystal_density_method 'not measured'
_exptl_crystal_description plate
_exptl_crystal_F_000 1617.285
_exptl_crystal_size_max 0.189
_exptl_crystal_size_mid 0.135
_exptl_crystal_size_min 0.022
_exptl_transmission_factor_max 'not measured'
_exptl_transmission_factor_min 'not measured'
_refine_diff_density_max 0.6907
_refine_diff_density_min -0.7445
_refine_diff_density_rms 0.1085
_refine_ls_d_res_high 0.7696
_refine_ls_d_res_low 9.4552
_refine_ls_goodness_of_fit_ref 1.0804
_refine_ls_hydrogen_treatment mixed
_refine_ls_matrix_type full
_refine_ls_number_constraints 100
_refine_ls_number_parameters 607
_refine_ls_number_reflns 13720
_refine_ls_number_restraints 0
_refine_ls_restrained_S_all 1.0804
_refine_ls_R_factor_all 0.0248
_refine_ls_R_factor_gt 0.0192
_refine_ls_shift/su_max 0.0001
_refine_ls_shift/su_mean 0.0000
_refine_ls_structure_factor_coef Fsqd
_refine_ls_weighting_details 'w=1/[\s^2^(Fo^2^)+(0.0060P)^2^+4.8431P] where P=(Fo^2^+2Fc^2^)/3'
_refine_ls_weighting_scheme calc
_refine_ls_wR_factor_gt 0.0383
_refine_ls_wR_factor_ref 0.0427
_reflns_Friedel_coverage 0.0
_reflns_limit_h_max 15
_reflns_limit_h_min -15
_reflns_limit_k_max 17
_reflns_limit_k_min -19
_reflns_limit_l_max 24
_reflns_limit_l_min 0
_reflns_number_gt 12222
_reflns_number_total 13720
_reflns_threshold_expression I>=2u(I)
_cod_data_source_file d5ce00832h2.cif
_cod_data_source_block 8(NMe3BzI)_3(pF4DIB)
_cod_depositor_comments
;
The following automatic conversions were performed:

data item '_exptl_crystal_density_meas' value 'not measured' was
changed to '?' -- the value is perceived as not measured.

Automatic conversion script
Id: cif_fix_values 8170 2020-07-09 18:12:32Z antanas 
;
_cod_database_code 7251418
_olex2_refinement_description
;
1.a Secondary CH2 refined with riding coordinates:
 C4(H4a,H4b), C14(H14a,H14b), C24(H24a,H24b), C34(H34a,H34b)
1.b Aromatic/amide H refined with riding coordinates:
 C6(H6), C7(H7), C8(H8), C9(H9), C10(H10), C16(H16), C17(H17), C18(H18),
 C19(H19), C20(H20), C26(H26), C27(H27), C28(H28), C29(H29), C30(H30), C36(H36),
  C37(H37), C38(H38), C39(H39), C40(H40)
1.c Idealised Me refined as rotating group:
 C1(H1a,H1b,H1c), C2(H2a,H2b,H2c), C3(H3a,H3b,H3c), C11(H11a,H11b,H11c),
 C12(H12a,H12b,H12c), C13(H13a,H13b,H13c), C21(H21a,H21b,H21c), C22(H22a,H22b,
 H22c), C23(H23a,H23b,H23c), C31(H31a,H31b,H31c), C32(H32a,H32b,H32c), C33(H33a,
 H33b,H33c)
;
_olex2_submission_special_instructions 'No special instructions were received'

loop_
_space_group_symop_id
_space_group_symop_operation_xyz
1 x,y,z
2 -x,-y,-z

loop_
_atom_site_label
_atom_site_type_symbol
_atom_site_fract_x
_atom_site_fract_y
_atom_site_fract_z
_atom_site_U_iso_or_equiv
_atom_site_adp_type
_atom_site_occupancy
_atom_site_refinement_flags_posn
I1 I 0.253955(12) 0.575338(11) 0.893361(9) 0.01890(3) Uani 1.000000 .
I2 I 0.761103(12) 0.561969(11) 0.893287(9) 0.01784(3) Uani 1.000000 .
I3 I 0.744260(12) 0.928981(10) 1.093731(9) 0.01815(3) Uani 1.000000 .
I4 I 0.753938(13) 1.077465(11) 0.895270(9) 0.01915(3) Uani 1.000000 .
I5 I 0.114766(13) 0.512183(11) 0.695238(10) 0.02233(4) Uani 1.000000 .
F1 F -0.12526(13) 0.56019(12) 0.60909(9) 0.0317(4) Uani 1.000000 .
F2 F -0.20698(12) 0.56050(11) 0.46341(9) 0.0286(3) Uani 1.000000 .
C41 C 0.0430(2) 0.49967(18) 0.57682(15) 0.0224(5) Uani 1.000000 .
C42 C -0.0621(2) 0.52956(18) 0.55551(16) 0.0240(5) Uani 1.000000 .
C43 C -0.1042(2) 0.52984(18) 0.48046(16) 0.0231(5) Uani 1.000000 .
I6 I 0.628198(13) 0.514673(11) 0.694179(9) 0.01972(4) Uani 1.000000 .
F3 F 0.43504(12) 0.35840(10) 0.54569(9) 0.0245(3) Uani 1.000000 .
F4 F 0.66001(12) 0.65445(10) 0.60260(8) 0.0243(3) Uani 1.000000 .
C44 C 0.55163(19) 0.50556(16) 0.57771(13) 0.0172(4) Uani 1.000000 .
C45 C 0.46848(19) 0.42892(16) 0.52393(14) 0.0176(4) Uani 1.000000 .
C46 C 0.58178(19) 0.57672(16) 0.55236(14) 0.0180(5) Uani 1.000000 .
I7 I 0.620387(13) 1.032862(12) 0.700131(10) 0.02289(4) Uani 1.000000 .
F5 F 0.55249(14) 0.84035(11) 0.53357(10) 0.0334(4) Uani 1.000000 .
F6 F 0.45677(14) 0.81439(11) 0.38148(9) 0.0345(4) Uani 1.000000 .
C47 C 0.5490(2) 1.01335(18) 0.58021(15) 0.0228(5) Uani 1.000000 .
C48 C 0.5258(2) 0.92018(18) 0.51784(16) 0.0250(5) Uani 1.000000 .
C49 C 0.4779(2) 0.90693(18) 0.43978(16) 0.0258(5) Uani 1.000000 .
N1 N 0.45007(16) 0.81585(13) 0.87186(11) 0.0155(4) Uani 1.000000 .
C1 C 0.5124(2) 0.72646(17) 0.85595(15) 0.0212(5) Uani 1.000000 .
H1a H 0.5294(13) 0.7071(8) 0.8036(5) 0.0318(7) Uiso 1.000000 GR
H1b H 0.5835(7) 0.7420(4) 0.8983(6) 0.0318(7) Uiso 1.000000 GR
H1c H 0.4650(6) 0.6718(4) 0.8555(10) 0.0318(7) Uiso 1.000000 GR
C2 C 0.4227(2) 0.84400(17) 0.95181(14) 0.0198(5) Uani 1.000000 .
H2a H 0.3754(12) 0.7887(5) 0.9505(4) 0.0297(7) Uiso 1.000000 GR
H2b H 0.4934(2) 0.8593(12) 0.99449(19) 0.0297(7) Uiso 1.000000 GR
H2c H 0.3816(13) 0.9023(8) 0.9625(5) 0.0297(7) Uiso 1.000000 GR
C3 C 0.5245(2) 0.90019(17) 0.87525(15) 0.0202(5) Uani 1.000000 .
H3a H 0.5937(7) 0.9157(8) 0.9193(7) 0.0303(7) Uiso 1.000000 GR
H3b H 0.5450(12) 0.8815(5) 0.8241(4) 0.0303(7) Uiso 1.000000 GR
H3c H 0.4835(6) 0.9585(4) 0.8846(10) 0.0303(7) Uiso 1.000000 GR
C4 C 0.33721(18) 0.79469(17) 0.80890(13) 0.0164(4) Uani 1.000000 .
H4a H 0.29293(18) 0.73657(17) 0.80704(13) 0.0197(5) Uiso 1.000000 R
H4b H 0.29417(18) 0.85196(17) 0.82677(13) 0.0197(5) Uiso 1.000000 R
C5 C 0.34439(18) 0.77490(17) 0.72487(14) 0.0171(4) Uani 1.000000 .
C6 C 0.3485(2) 0.85278(18) 0.70048(15) 0.0217(5) Uani 1.000000 .
H6 H 0.3511(2) 0.91888(18) 0.73810(15) 0.0261(6) Uiso 1.000000 R
C7 C 0.3488(2) 0.8347(2) 0.62192(16) 0.0260(5) Uani 1.000000 .
H7 H 0.3535(2) 0.8885(2) 0.60640(16) 0.0312(6) Uiso 1.000000 R
C8 C 0.3423(2) 0.7383(2) 0.56574(16) 0.0260(5) Uani 1.000000 .
H8 H 0.3416(2) 0.7260(2) 0.51176(16) 0.0312(6) Uiso 1.000000 R
C9 C 0.3368(2) 0.66009(18) 0.58895(15) 0.0237(5) Uani 1.000000 .
H9 H 0.3316(2) 0.59399(18) 0.55061(15) 0.0284(6) Uiso 1.000000 R
C10 C 0.33892(19) 0.67811(17) 0.66819(14) 0.0194(5) Uani 1.000000 .
H10 H 0.33665(19) 0.62426(17) 0.68391(14) 0.0232(6) Uiso 1.000000 R
N2 N -0.07341(16) 0.80912(14) 0.85728(12) 0.0173(4) Uani 1.000000 .
C11 C -0.1960(2) 0.77763(19) 0.81297(15) 0.0237(5) Uani 1.000000 .
H11a H -0.2293(4) 0.7344(11) 0.8331(8) 0.0356(8) Uiso 1.000000 GR
H11b H -0.2364(4) 0.8362(2) 0.8214(9) 0.0356(8) Uiso 1.000000 GR
H11c H -0.2027(2) 0.7416(12) 0.7553(2) 0.0356(8) Uiso 1.000000 GR
C12 C -0.0670(2) 0.8572(2) 0.94543(15) 0.0289(6) Uani 1.000000 .
H12a H 0.0127(3) 0.8789(13) 0.97626(16) 0.0433(9) Uiso 1.000000 GR
H12b H -0.1096(14) 0.9146(9) 0.9559(2) 0.0433(9) Uiso 1.000000 GR
H12c H -0.0998(15) 0.8096(5) 0.9617(3) 0.0433(9) Uiso 1.000000 GR
C13 C -0.0116(3) 0.7201(2) 0.8412(2) 0.0363(7) Uani 1.000000 .
H13a H -0.0149(16) 0.6890(9) 0.7837(3) 0.0544(10) Uiso 1.000000 GR
H13b H 0.0679(5) 0.7399(3) 0.8727(10) 0.0544(10) Uiso 1.000000 GR
H13c H -0.0471(11) 0.6728(7) 0.8565(12) 0.0544(10) Uiso 1.000000 GR
C14 C -0.0211(2) 0.88461(18) 0.83389(15) 0.0214(5) Uani 1.000000 .
H14a H -0.0573(2) 0.94610(18) 0.85244(15) 0.0257(6) Uiso 1.000000 R
H14b H 0.0607(2) 0.90096(18) 0.86237(15) 0.0257(6) Uiso 1.000000 R
C15 C -0.0335(2) 0.85010(17) 0.74486(15) 0.0199(5) Uani 1.000000 .
C16 C -0.1291(2) 0.8669(2) 0.69646(17) 0.0302(6) Uani 1.000000 .
H16 H -0.1856(2) 0.9009(2) 0.71991(17) 0.0363(7) Uiso 1.000000 R
C17 C -0.1427(3) 0.8344(2) 0.61428(18) 0.0362(7) Uani 1.000000 .
H17 H -0.2097(3) 0.8443(2) 0.58153(18) 0.0434(8) Uiso 1.000000 R
C18 C -0.0593(2) 0.7877(2) 0.57949(16) 0.0293(6) Uani 1.000000 .
H18 H -0.0686(2) 0.7660(2) 0.52316(16) 0.0352(7) Uiso 1.000000 R
C19 C 0.0375(2) 0.7729(2) 0.62751(16) 0.0279(6) Uani 1.000000 .
H19 H 0.0958(2) 0.7418(2) 0.60433(16) 0.0335(7) Uiso 1.000000 R
C20 C 0.0498(2) 0.8034(2) 0.70958(16) 0.0278(6) Uani 1.000000 .
H20 H 0.1162(2) 0.7920(2) 0.74204(16) 0.0334(7) Uiso 1.000000 R
N3 N -0.04362(16) 1.30988(13) 0.87581(11) 0.0153(4) Uani 1.000000 .
C21 C -0.0868(2) 1.34818(17) 0.95007(14) 0.0197(5) Uani 1.000000 .
H21a H -0.0222(2) 1.3738(11) 0.99803(14) 0.0295(7) Uiso 1.000000 GR
H21b H -0.1332(12) 1.4014(9) 0.9490(5) 0.0295(7) Uiso 1.000000 GR
H21c H -0.1330(12) 1.2943(3) 0.9515(5) 0.0295(7) Uiso 1.000000 GR
C22 C 0.0305(2) 1.23139(17) 0.87996(16) 0.0215(5) Uani 1.000000 .
H22a H 0.0952(8) 1.2599(3) 0.9277(6) 0.0322(7) Uiso 1.000000 GR
H22b H -0.0135(4) 1.1777(6) 0.8834(11) 0.0322(7) Uiso 1.000000 GR
H22c H 0.0583(12) 1.2052(9) 0.8315(5) 0.0322(7) Uiso 1.000000 GR
C23 C 0.02574(19) 1.39315(17) 0.87339(15) 0.0192(5) Uani 1.000000 .
H23a H 0.0542(12) 1.3685(3) 0.8252(5) 0.0289(7) Uiso 1.000000 GR
H23b H -0.0218(4) 1.4456(6) 0.8719(10) 0.0289(7) Uiso 1.000000 GR
H23c H 0.0900(8) 1.4197(8) 0.9215(5) 0.0289(7) Uiso 1.000000 GR
C24 C -0.14672(19) 1.26889(17) 0.80307(14) 0.0187(5) Uani 1.000000 .
H24a H -0.19064(19) 1.21472(17) 0.80700(14) 0.0224(6) Uiso 1.000000 R
H24b H -0.19611(19) 1.32192(17) 0.80526(14) 0.0224(6) Uiso 1.000000 R
C25 C -0.1191(2) 1.23002(18) 0.72281(15) 0.0226(5) Uani 1.000000 .
C26 C -0.1219(2) 1.2896(2) 0.68017(17) 0.0341(6) Uani 1.000000 .
H26 H -0.1405(2) 1.3553(2) 0.70206(17) 0.0409(8) Uiso 1.000000 R
C27 C -0.0974(3) 1.2528(3) 0.60521(19) 0.0494(9) Uani 1.000000 .
H27 H -0.0994(3) 1.2936(3) 0.57620(19) 0.0593(11) Uiso 1.000000 R
C28 C -0.0704(3) 1.1580(3) 0.57342(19) 0.0541(10) Uani 1.000000 .
H28 H -0.0536(3) 1.1334(3) 0.52251(19) 0.0650(12) Uiso 1.000000 R
C29 C -0.0675(3) 1.0983(3) 0.61492(19) 0.0457(8) Uani 1.000000 .
H29 H -0.0481(3) 1.0329(3) 0.59286(19) 0.0549(10) Uiso 1.000000 R
C30 C -0.0929(2) 1.1337(2) 0.68900(17) 0.0304(6) Uani 1.000000 .
H30 H -0.0924(2) 1.0917(2) 0.71686(17) 0.0365(7) Uiso 1.000000 R
N4 N 0.43094(16) 1.31273(14) 0.87404(12) 0.0176(4) Uani 1.000000 .
C31 C 0.4276(2) 1.36188(19) 0.96023(15) 0.0241(5) Uani 1.000000 .
H31a H 0.5054(2) 1.3807(12) 0.99506(16) 0.0361(8) Uiso 1.000000 GR
H31b H 0.3887(14) 1.4212(8) 0.9681(3) 0.0361(8) Uiso 1.000000 GR
H31c H 0.3865(13) 1.3159(5) 0.9740(3) 0.0361(8) Uiso 1.000000 GR
C32 C 0.4952(2) 1.38263(18) 0.85341(16) 0.0247(5) Uani 1.000000 .
H32a H 0.4988(13) 1.3500(5) 0.7973(4) 0.0370(8) Uiso 1.000000 GR
H32b H 0.4563(9) 1.4419(6) 0.8604(11) 0.0370(8) Uiso 1.000000 GR
H32c H 0.5724(5) 1.4017(11) 0.8890(7) 0.0370(8) Uiso 1.000000 GR
C33 C 0.4898(2) 1.22191(18) 0.86217(16) 0.0226(5) Uani 1.000000 .
H33a H 0.4467(8) 1.1750(6) 0.8738(10) 0.0339(8) Uiso 1.000000 GR
H33b H 0.4948(13) 1.1911(7) 0.8063(3) 0.0339(8) Uiso 1.000000 GR
H33c H 0.5665(6) 1.2402(3) 0.8986(8) 0.0339(8) Uiso 1.000000 GR
C34 C 0.30697(19) 1.28662(17) 0.82428(14) 0.0186(5) Uani 1.000000 .
H34a H 0.26582(19) 1.24834(17) 0.84534(14) 0.0224(5) Uiso 1.000000 R
H34b H 0.27247(19) 1.34892(17) 0.83251(14) 0.0224(5) Uiso 1.000000 R
C35 C 0.2886(2) 1.22804(17) 0.73517(15) 0.0200(5) Uani 1.000000 .
C36 C 0.2933(2) 1.27450(19) 0.68346(16) 0.0263(5) Uani 1.000000 .
H36 H 0.3105(2) 1.34445(19) 0.70476(16) 0.0316(7) Uiso 1.000000 R
C37 C 0.2734(2) 1.2199(2) 0.60157(17) 0.0336(6) Uani 1.000000 .
H37 H 0.2787(2) 1.2520(2) 0.56696(17) 0.0403(8) Uiso 1.000000 R
C38 C 0.2458(2) 1.1181(2) 0.57001(16) 0.0321(6) Uani 1.000000 .
H38 H 0.2322(2) 1.0803(2) 0.51372(16) 0.0385(7) Uiso 1.000000 R
C39 C 0.2380(2) 1.0713(2) 0.62060(16) 0.0295(6) Uani 1.000000 .
H39 H 0.2177(2) 1.0016(2) 0.59876(16) 0.0354(7) Uiso 1.000000 R
C40 C 0.2599(2) 1.12595(18) 0.70312(15) 0.0242(5) Uani 1.000000 .
H40 H 0.2552(2) 1.09359(18) 0.73768(15) 0.0291(6) Uiso 1.000000 R

loop_
_atom_site_aniso_label
_atom_site_aniso_U_11
_atom_site_aniso_U_22
_atom_site_aniso_U_33
_atom_site_aniso_U_12
_atom_site_aniso_U_13
_atom_site_aniso_U_23
I1 0.01744(7) 0.01638(7) 0.02438(8) 0.00106(5) 0.00622(6) 0.00940(6)
I2 0.01787(7) 0.01807(7) 0.01904(7) 0.00179(5) 0.00393(6) 0.00954(6)
I3 0.01688(7) 0.01562(7) 0.02340(8) 0.00271(5) 0.00599(6) 0.00897(6)
I4 0.01928(7) 0.01594(7) 0.02442(8) 0.00149(5) 0.00878(6) 0.00872(6)
I5 0.02199(8) 0.02029(8) 0.02471(8) 0.00288(6) 0.00841(6) 0.00776(6)
F1 0.0249(8) 0.0427(9) 0.0291(8) 0.0107(7) 0.0156(7) 0.0110(7)
F2 0.0196(7) 0.0324(8) 0.0314(8) 0.0084(6) 0.0083(6) 0.0093(7)
C41 0.0210(12) 0.0200(12) 0.0230(12) 0.0012(9) 0.0053(10) 0.0058(10)
C42 0.0210(12) 0.0234(12) 0.0268(13) 0.0022(10) 0.0119(10) 0.0060(10)
C43 0.0164(11) 0.0198(12) 0.0288(13) 0.0026(9) 0.0063(10) 0.0051(10)
I6 0.02100(8) 0.01819(7) 0.01708(7) 0.00410(6) 0.00366(6) 0.00477(6)
F3 0.0284(8) 0.0185(7) 0.0268(8) -0.0022(6) 0.0058(6) 0.0104(6)
F4 0.0228(7) 0.0176(7) 0.0236(7) -0.0056(6) -0.0002(6) 0.0030(6)
C44 0.0177(11) 0.0153(10) 0.0144(11) 0.0046(9) 0.0037(9) 0.0020(9)
C45 0.0184(11) 0.0140(10) 0.0206(12) 0.0038(9) 0.0077(9) 0.0055(9)
C46 0.0140(11) 0.0140(10) 0.0182(11) -0.0007(8) 0.0018(9) -0.0003(9)
I7 0.01836(8) 0.02136(8) 0.02424(8) 0.00224(6) 0.00604(6) 0.00399(6)
F5 0.0447(10) 0.0184(7) 0.0332(9) 0.0083(7) 0.0084(7) 0.0073(7)
F6 0.0454(10) 0.0163(7) 0.0279(8) 0.0037(7) 0.0038(7) -0.0022(6)
C47 0.0179(12) 0.0218(12) 0.0238(13) 0.0017(9) 0.0063(10) 0.0038(10)
C48 0.0235(13) 0.0195(12) 0.0308(14) 0.0048(10) 0.0088(11) 0.0079(11)
C49 0.0228(13) 0.0180(12) 0.0301(14) 0.0024(10) 0.0078(11) 0.0022(10)
N1 0.0144(9) 0.0136(9) 0.0182(10) 0.0008(7) 0.0054(8) 0.0054(8)
C1 0.0192(12) 0.0179(11) 0.0275(13) 0.0066(9) 0.0087(10) 0.0086(10)
C2 0.0209(12) 0.0212(12) 0.0171(11) 0.0006(9) 0.0072(9) 0.0065(9)
C3 0.0171(11) 0.0184(11) 0.0241(12) -0.0044(9) 0.0052(10) 0.0080(10)
C4 0.0116(10) 0.0165(11) 0.0184(11) -0.0003(8) 0.0027(9) 0.0049(9)
C5 0.0110(10) 0.0190(11) 0.0197(11) 0.0020(8) 0.0047(9) 0.0056(9)
C6 0.0214(12) 0.0190(11) 0.0240(12) 0.0032(9) 0.0065(10) 0.0075(10)
C7 0.0258(13) 0.0277(13) 0.0279(14) 0.0050(10) 0.0078(11) 0.0142(11)
C8 0.0216(13) 0.0349(14) 0.0210(13) 0.0047(11) 0.0079(10) 0.0093(11)
C9 0.0187(12) 0.0215(12) 0.0245(13) 0.0034(9) 0.0074(10) 0.0016(10)
C10 0.0168(11) 0.0159(11) 0.0232(12) 0.0015(9) 0.0058(9) 0.0054(9)
N2 0.0173(10) 0.0182(9) 0.0171(10) 0.0029(8) 0.0056(8) 0.0073(8)
C11 0.0190(12) 0.0267(13) 0.0234(13) -0.0062(10) 0.0010(10) 0.0109(11)
C12 0.0328(15) 0.0350(15) 0.0154(12) -0.0018(12) 0.0041(11) 0.0081(11)
C13 0.0427(17) 0.0372(16) 0.0504(19) 0.0238(13) 0.0298(15) 0.0294(15)
C14 0.0200(12) 0.0206(12) 0.0229(12) -0.0029(9) 0.0070(10) 0.0074(10)
C15 0.0203(12) 0.0177(11) 0.0239(12) -0.0013(9) 0.0096(10) 0.0086(10)
C16 0.0337(15) 0.0388(15) 0.0329(15) 0.0195(12) 0.0187(12) 0.0236(13)
C17 0.0338(16) 0.0571(19) 0.0317(15) 0.0179(14) 0.0122(13) 0.0301(15)
C18 0.0312(14) 0.0369(15) 0.0243(13) 0.0008(12) 0.0110(11) 0.0150(12)
C19 0.0216(13) 0.0354(14) 0.0282(14) 0.0035(11) 0.0135(11) 0.0102(12)
C20 0.0181(12) 0.0398(15) 0.0258(13) 0.0009(11) 0.0066(10) 0.0131(12)
N3 0.0144(9) 0.0143(9) 0.0180(10) 0.0009(7) 0.0036(8) 0.0077(8)
C21 0.0222(12) 0.0175(11) 0.0201(12) 0.0025(9) 0.0093(10) 0.0062(9)
C22 0.0188(12) 0.0179(11) 0.0292(13) 0.0049(9) 0.0059(10) 0.0112(10)
C23 0.0157(11) 0.0183(11) 0.0253(12) -0.0019(9) 0.0045(9) 0.0111(10)
C24 0.0130(11) 0.0201(11) 0.0210(12) -0.0012(9) 0.0014(9) 0.0082(10)
C25 0.0174(12) 0.0248(12) 0.0206(12) -0.0055(9) 0.0019(10) 0.0060(10)
C26 0.0360(16) 0.0366(16) 0.0267(14) -0.0105(12) 0.0001(12) 0.0150(12)
C27 0.052(2) 0.062(2) 0.0296(16) -0.0243(17) 0.0017(15) 0.0209(16)
C28 0.056(2) 0.065(2) 0.0257(16) -0.0284(18) 0.0167(15) -0.0002(16)
C29 0.0381(17) 0.0444(18) 0.0354(17) -0.0123(14) 0.0176(14) -0.0079(14)
C30 0.0245(13) 0.0288(14) 0.0296(14) -0.0063(11) 0.0090(11) 0.0023(11)
N4 0.0143(9) 0.0175(9) 0.0199(10) 0.0023(7) 0.0055(8) 0.0059(8)
C31 0.0236(13) 0.0243(12) 0.0187(12) 0.0016(10) 0.0043(10) 0.0035(10)
C32 0.0192(12) 0.0223(12) 0.0343(14) -0.0019(10) 0.0099(11) 0.0120(11)
C33 0.0206(12) 0.0200(12) 0.0286(13) 0.0071(9) 0.0074(10) 0.0104(10)
C34 0.0143(11) 0.0185(11) 0.0226(12) 0.0012(9) 0.0053(9) 0.0075(10)
C35 0.0164(11) 0.0199(11) 0.0238(12) 0.0028(9) 0.0044(9) 0.0095(10)
C36 0.0249(13) 0.0247(13) 0.0292(14) -0.0007(10) 0.0007(11) 0.0145(11)
C37 0.0324(15) 0.0457(17) 0.0276(14) -0.0023(13) 0.0026(12) 0.0232(13)
C38 0.0289(14) 0.0427(16) 0.0177(13) 0.0026(12) 0.0008(11) 0.0080(12)
C39 0.0301(14) 0.0218(13) 0.0266(14) -0.0003(11) -0.0009(11) 0.0043(11)
C40 0.0293(13) 0.0196(12) 0.0234(13) 0.0017(10) 0.0035(10) 0.0101(10)

loop_
_atom_type_symbol
_atom_type_scat_dispersion_real
_atom_type_scat_dispersion_imag
_atom_type_scat_Cromer_Mann_a1
_atom_type_scat_Cromer_Mann_a2
_atom_type_scat_Cromer_Mann_a3
_atom_type_scat_Cromer_Mann_a4
_atom_type_scat_Cromer_Mann_b1
_atom_type_scat_Cromer_Mann_b2
_atom_type_scat_Cromer_Mann_b3
_atom_type_scat_Cromer_Mann_b4
_atom_type_scat_Cromer_Mann_c
_atom_type_scat_source
_atom_type_scat_dispersion_source
C 0.00313 0.00162 2.31000 1.02000 1.58860 0.86500 20.84390 10.20750 0.56870 51.65120 0.21560 'International Tables Volume C Table 6.1.1.4 (pp. 500-502)' 'Brennan, Cowan, Rev. Sci. Instrum., 1992, 63, 850'
F 0.01756 0.01033 3.53920 2.64120 1.51700 1.02430 10.28250 4.29440 0.26150 26.14760 0.27760 'International Tables Volume C Table 6.1.1.4 (pp. 500-502)' 'Brennan, Cowan, Rev. Sci. Instrum., 1992, 63, 850'
H 0.00000 0.00000 0.49300 0.32291 0.14019 0.04081 10.51090 26.12570 3.14236 57.79970 0.00304 'International Tables Volume C Table 6.1.1.4 (pp. 500-502)' 'Brennan, Cowan, Rev. Sci. Instrum., 1992, 63, 850'
I -0.43777 1.82087 20.14720 18.99490 7.51380 2.27350 4.34700 0.38140 27.76600 66.87760 4.07120 'International Tables Volume C Table 6.1.1.4 (pp. 500-502)' 'Brennan, Cowan, Rev. Sci. Instrum., 1992, 63, 850'
N 0.00612 0.00332 12.21260 3.13220 2.01250 1.16630 0.00570 9.89330 28.99750 0.58260 -11.52900 'International Tables Volume C Table 6.1.1.4 (pp. 500-502)' 'Brennan, Cowan, Rev. Sci. Instrum., 1992, 63, 850'

loop_
_geom_angle_atom_site_label_1
_geom_angle_atom_site_label_2
_geom_angle_atom_site_label_3
_geom_angle
_geom_angle_site_symmetry_1
_geom_angle_site_symmetry_3
_geom_angle_publ_flag
C42 C41 I5 121.49(18) . . ?
C43 C41 I5 121.01(18) 2_566 . ?
C43 C41 C42 117.2(2) 2_566 . ?
C41 C42 F1 120.0(2) . . ?
C43 C42 F1 118.6(2) . . ?
C43 C42 C41 121.4(2) . . ?
C41 C43 F2 119.9(2) 2_566 . ?
C42 C43 F2 118.7(2) . . ?
C42 C43 C41 121.3(2) . 2_566 ?
C45 C44 I6 121.37(17) . . ?
C46 C44 I6 121.15(17) . . ?
C46 C44 C45 117.5(2) . . ?
C44 C45 F3 120.0(2) . . ?
C46 C45 F3 118.8(2) 2_666 . ?
C46 C45 C44 121.2(2) 2_666 . ?
C44 C46 F4 120.3(2) . . ?
C45 C46 F4 118.4(2) 2_666 . ?
C45 C46 C44 121.3(2) 2_666 . ?
C48 C47 I7 121.34(19) . . ?
C49 C47 I7 121.58(18) 2_676 . ?
C49 C47 C48 117.1(2) 2_676 . ?
C47 C48 F5 119.6(2) . . ?
C49 C48 F5 118.8(2) . . ?
C49 C48 C47 121.6(2) . . ?
C47 C49 F6 119.6(2) 2_676 . ?
C48 C49 F6 119.0(2) . . ?
C48 C49 C47 121.3(2) . 2_676 ?
C2 N1 C1 109.02(18) . . ?
C3 N1 C1 109.23(17) . . ?
C3 N1 C2 108.95(17) . . ?
C4 N1 C1 111.53(17) . . ?
C4 N1 C2 106.66(17) . . ?
C4 N1 C3 111.36(17) . . ?
H1a C1 N1 109.5 . . ?
H1b C1 N1 109.5 . . ?
H1b C1 H1a 109.5 . . ?
H1c C1 N1 109.5 . . ?
H1c C1 H1a 109.5 . . ?
H1c C1 H1b 109.5 . . ?
H2a C2 N1 109.5 . . ?
H2b C2 N1 109.5 . . ?
H2b C2 H2a 109.5 . . ?
H2c C2 N1 109.5 . . ?
H2c C2 H2a 109.5 . . ?
H2c C2 H2b 109.5 . . ?
H3a C3 N1 109.5 . . ?
H3b C3 N1 109.5 . . ?
H3b C3 H3a 109.5 . . ?
H3c C3 N1 109.5 . . ?
H3c C3 H3a 109.5 . . ?
H3c C3 H3b 109.5 . . ?
H4a C4 N1 108.29(11) . . ?
H4b C4 N1 108.29(11) . . ?
H4b C4 H4a 107.4 . . ?
C5 C4 N1 115.98(18) . . ?
C5 C4 H4a 108.29(12) . . ?
C5 C4 H4b 108.29(12) . . ?
C6 C5 C4 120.2(2) . . ?
C10 C5 C4 120.9(2) . . ?
C10 C5 C6 118.7(2) . . ?
H6 C6 C5 119.67(14) . . ?
C7 C6 C5 120.7(2) . . ?
C7 C6 H6 119.67(15) . . ?
H7 C7 C6 119.83(15) . . ?
C8 C7 C6 120.3(2) . . ?
C8 C7 H7 119.83(15) . . ?
H8 C8 C7 120.20(15) . . ?
C9 C8 C7 119.6(2) . . ?
C9 C8 H8 120.20(15) . . ?
H9 C9 C8 119.89(15) . . ?
C10 C9 C8 120.2(2) . . ?
C10 C9 H9 119.89(14) . . ?
C9 C10 C5 120.5(2) . . ?
H10 C10 C5 119.76(14) . . ?
H10 C10 C9 119.76(14) . . ?
C12 N2 C11 107.48(19) . . ?
C13 N2 C11 109.2(2) . . ?
C13 N2 C12 109.3(2) . . ?
C14 N2 C11 111.27(18) . . ?
C14 N2 C12 108.25(18) . . ?
C14 N2 C13 111.25(19) . . ?
H11a C11 N2 109.5 . . ?
H11b C11 N2 109.5 . . ?
H11b C11 H11a 109.5 . . ?
H11c C11 N2 109.5 . . ?
H11c C11 H11a 109.5 . . ?
H11c C11 H11b 109.5 . . ?
H12a C12 N2 109.5 . . ?
H12b C12 N2 109.5 . . ?
H12b C12 H12a 109.5 . . ?
H12c C12 N2 109.5 . . ?
H12c C12 H12a 109.5 . . ?
H12c C12 H12b 109.5 . . ?
H13a C13 N2 109.5 . . ?
H13b C13 N2 109.5 . . ?
H13b C13 H13a 109.5 . . ?
H13c C13 N2 109.5 . . ?
H13c C13 H13a 109.5 . . ?
H13c C13 H13b 109.5 . . ?
H14a C14 N2 108.73(12) . . ?
H14b C14 N2 108.73(12) . . ?
H14b C14 H14a 107.6 . . ?
C15 C14 N2 114.08(19) . . ?
C15 C14 H14a 108.73(13) . . ?
C15 C14 H14b 108.73(13) . . ?
C16 C15 C14 119.7(2) . . ?
C20 C15 C14 121.7(2) . . ?
C20 C15 C16 118.6(2) . . ?
H16 C16 C15 119.72(15) . . ?
C17 C16 C15 120.6(2) . . ?
C17 C16 H16 119.72(16) . . ?
H17 C17 C16 119.75(16) . . ?
C18 C17 C16 120.5(3) . . ?
C18 C17 H17 119.75(16) . . ?
H18 C18 C17 120.33(16) . . ?
C19 C18 C17 119.3(3) . . ?
C19 C18 H18 120.33(15) . . ?
H19 C19 C18 119.97(15) . . ?
C20 C19 C18 120.1(2) . . ?
C20 C19 H19 119.97(16) . . ?
C19 C20 C15 120.9(2) . . ?
H20 C20 C15 119.54(15) . . ?
H20 C20 C19 119.54(16) . . ?
C22 N3 C21 108.67(18) . . ?
C23 N3 C21 109.17(17) . . ?
C23 N3 C22 108.95(17) . . ?
C24 N3 C21 107.55(17) . . ?
C24 N3 C22 111.54(18) . . ?
C24 N3 C23 110.90(17) . . ?
H21a C21 N3 109.5 . . ?
H21b C21 N3 109.5 . . ?
H21b C21 H21a 109.5 . . ?
H21c C21 N3 109.5 . . ?
H21c C21 H21a 109.5 . . ?
H21c C21 H21b 109.5 . . ?
H22a C22 N3 109.5 . . ?
H22b C22 N3 109.5 . . ?
H22b C22 H22a 109.5 . . ?
H22c C22 N3 109.5 . . ?
H22c C22 H22a 109.5 . . ?
H22c C22 H22b 109.5 . . ?
H23a C23 N3 109.5 . . ?
H23b C23 N3 109.5 . . ?
H23b C23 H23a 109.5 . . ?
H23c C23 N3 109.5 . . ?
H23c C23 H23a 109.5 . . ?
H23c C23 H23b 109.5 . . ?
H24a C24 N3 108.58(11) . . ?
H24b C24 N3 108.58(11) . . ?
H24b C24 H24a 107.6 . . ?
C25 C24 N3 114.75(18) . . ?
C25 C24 H24a 108.58(13) . . ?
C25 C24 H24b 108.58(13) . . ?
C26 C25 C24 120.2(2) . . ?
C30 C25 C24 120.9(2) . . ?
C30 C25 C26 118.8(3) . . ?
H26 C26 C25 119.97(17) . . ?
C27 C26 C25 120.1(3) . . ?
C27 C26 H26 120.0(2) . . ?
H27 C27 C26 119.9(2) . . ?
C28 C27 C26 120.2(3) . . ?
C28 C27 H27 119.92(19) . . ?
H28 C28 C27 119.83(19) . . ?
C29 C28 C27 120.3(3) . . ?
C29 C28 H28 119.8(2) . . ?
H29 C29 C28 120.0(2) . . ?
C30 C29 C28 120.0(3) . . ?
C30 C29 H29 120.0(2) . . ?
C29 C30 C25 120.6(3) . . ?
H30 C30 C25 119.71(16) . . ?
H30 C30 C29 119.7(2) . . ?
C32 N4 C31 109.43(19) . . ?
C33 N4 C31 109.34(19) . . ?
C33 N4 C32 109.17(18) . . ?
C34 N4 C31 105.97(17) . . ?
C34 N4 C32 111.55(18) . . ?
C34 N4 C33 111.31(18) . . ?
H31a C31 N4 109.5 . . ?
H31b C31 N4 109.5 . . ?
H31b C31 H31a 109.5 . . ?
H31c C31 N4 109.5 . . ?
H31c C31 H31a 109.5 . . ?
H31c C31 H31b 109.5 . . ?
H32a C32 N4 109.5 . . ?
H32b C32 N4 109.5 . . ?
H32b C32 H32a 109.5 . . ?
H32c C32 N4 109.5 . . ?
H32c C32 H32a 109.5 . . ?
H32c C32 H32b 109.5 . . ?
H33a C33 N4 109.5 . . ?
H33b C33 N4 109.5 . . ?
H33b C33 H33a 109.5 . . ?
H33c C33 N4 109.5 . . ?
H33c C33 H33a 109.5 . . ?
H33c C33 H33b 109.5 . . ?
H34a C34 N4 108.38(11) . . ?
H34b C34 N4 108.38(11) . . ?
H34b C34 H34a 107.4 . . ?
C35 C34 N4 115.58(18) . . ?
C35 C34 H34a 108.38(12) . . ?
C35 C34 H34b 108.38(13) . . ?
C36 C35 C34 121.4(2) . . ?
C40 C35 C34 119.3(2) . . ?
C40 C35 C36 119.2(2) . . ?
H36 C36 C35 119.66(15) . . ?
C37 C36 C35 120.7(2) . . ?
C37 C36 H36 119.66(16) . . ?
H37 C37 C36 120.07(16) . . ?
C38 C37 C36 119.9(2) . . ?
C38 C37 H37 120.07(16) . . ?
H38 C38 C37 120.00(16) . . ?
C39 C38 C37 120.0(3) . . ?
C39 C38 H38 120.00(16) . . ?
H39 C39 C38 119.92(16) . . ?
C40 C39 C38 120.2(2) . . ?
C40 C39 H39 119.92(15) . . ?
C39 C40 C35 120.1(2) . . ?
H40 C40 C35 119.97(15) . . ?
H40 C40 C39 119.97(15) . . ?

loop_
_geom_bond_atom_site_label_1
_geom_bond_atom_site_label_2
_geom_bond_distance
_geom_bond_site_symmetry_2
_geom_bond_publ_flag
I5 C41 2.111(3) . ?
F1 C42 1.349(3) . ?
F2 C43 1.349(3) . ?
C41 C42 1.383(3) . ?
C41 C43 1.383(3) 2_566 ?
C42 C43 1.376(4) . ?
I6 C44 2.105(2) . ?
F3 C45 1.344(3) . ?
F4 C46 1.346(3) . ?
C44 C45 1.384(3) . ?
C44 C46 1.384(3) . ?
C45 C46 1.381(3) 2_666 ?
I7 C47 2.104(3) . ?
F5 C48 1.348(3) . ?
F6 C49 1.349(3) . ?
C47 C48 1.384(3) . ?
C47 C49 1.388(4) 2_676 ?
C48 C49 1.370(4) . ?
N1 C1 1.498(3) . ?
N1 C2 1.506(3) . ?
N1 C3 1.500(3) . ?
N1 C4 1.521(3) . ?
C1 H1a 0.9800 . ?
C1 H1b 0.9800 . ?
C1 H1c 0.9800 . ?
C2 H2a 0.9800 . ?
C2 H2b 0.9800 . ?
C2 H2c 0.9800 . ?
C3 H3a 0.9800 . ?
C3 H3b 0.9800 . ?
C3 H3c 0.9800 . ?
C4 H4a 0.9900 . ?
C4 H4b 0.9900 . ?
C4 C5 1.504(3) . ?
C5 C6 1.395(3) . ?
C5 C10 1.398(3) . ?
C6 H6 0.9500 . ?
C6 C7 1.386(4) . ?
C7 H7 0.9500 . ?
C7 C8 1.389(4) . ?
C8 H8 0.9500 . ?
C8 C9 1.387(4) . ?
C9 H9 0.9500 . ?
C9 C10 1.391(3) . ?
C10 H10 0.9500 . ?
N2 C11 1.494(3) . ?
N2 C12 1.499(3) . ?
N2 C13 1.490(3) . ?
N2 C14 1.523(3) . ?
C11 H11a 0.9800 . ?
C11 H11b 0.9800 . ?
C11 H11c 0.9800 . ?
C12 H12a 0.9800 . ?
C12 H12b 0.9800 . ?
C12 H12c 0.9800 . ?
C13 H13a 0.9800 . ?
C13 H13b 0.9800 . ?
C13 H13c 0.9800 . ?
C14 H14a 0.9900 . ?
C14 H14b 0.9900 . ?
C14 C15 1.506(3) . ?
C15 C16 1.387(4) . ?
C15 C20 1.388(3) . ?
C16 H16 0.9500 . ?
C16 C17 1.385(4) . ?
C17 H17 0.9500 . ?
C17 C18 1.385(4) . ?
C18 H18 0.9500 . ?
C18 C19 1.382(4) . ?
C19 H19 0.9500 . ?
C19 C20 1.388(4) . ?
C20 H20 0.9500 . ?
N3 C21 1.504(3) . ?
N3 C22 1.496(3) . ?
N3 C23 1.501(3) . ?
N3 C24 1.525(3) . ?
C21 H21a 0.9800 . ?
C21 H21b 0.9800 . ?
C21 H21c 0.9800 . ?
C22 H22a 0.9800 . ?
C22 H22b 0.9800 . ?
C22 H22c 0.9800 . ?
C23 H23a 0.9800 . ?
C23 H23b 0.9800 . ?
C23 H23c 0.9800 . ?
C24 H24a 0.9900 . ?
C24 H24b 0.9900 . ?
C24 C25 1.504(3) . ?
C25 C26 1.393(4) . ?
C25 C30 1.391(4) . ?
C26 H26 0.9500 . ?
C26 C27 1.398(4) . ?
C27 H27 0.9500 . ?
C27 C28 1.372(5) . ?
C28 H28 0.9500 . ?
C28 C29 1.376(5) . ?
C29 H29 0.9500 . ?
C29 C30 1.388(4) . ?
C30 H30 0.9500 . ?
N4 C31 1.497(3) . ?
N4 C32 1.499(3) . ?
N4 C33 1.496(3) . ?
N4 C34 1.529(3) . ?
C31 H31a 0.9800 . ?
C31 H31b 0.9800 . ?
C31 H31c 0.9800 . ?
C32 H32a 0.9800 . ?
C32 H32b 0.9800 . ?
C32 H32c 0.9800 . ?
C33 H33a 0.9800 . ?
C33 H33b 0.9800 . ?
C33 H33c 0.9800 . ?
C34 H34a 0.9900 . ?
C34 H34b 0.9900 . ?
C34 C35 1.505(3) . ?
C35 C36 1.394(3) . ?
C35 C40 1.391(3) . ?
C36 H36 0.9500 . ?
C36 C37 1.381(4) . ?
C37 H37 0.9500 . ?
C37 C38 1.386(4) . ?
C38 H38 0.9500 . ?
C38 C39 1.387(4) . ?
C39 H39 0.9500 . ?
C39 C40 1.389(4) . ?
C40 H40 0.9500 . ?

loop_
_geom_torsion_atom_site_label_1
_geom_torsion_atom_site_label_2
_geom_torsion_atom_site_label_3
_geom_torsion_atom_site_label_4
_geom_torsion
_geom_torsion_site_symmetry_1
_geom_torsion_site_symmetry_2
_geom_torsion_site_symmetry_3
_geom_torsion_site_symmetry_4
_geom_torsion_publ_flag
I5 C41 C42 F1 -5.4(2) . . . . ?
I5 C41 C42 C43 173.99(19) . . . . ?
I5 C41 C43 F2 6.6(2) . . 2_566 2_566 ?
I5 C41 C43 C42 -174.03(19) . . 2_566 2_566 ?
F1 C42 C41 C43 -179.3(2) . . . 2_566 ?
F1 C42 C43 F2 -0.1(3) . . . . ?
F1 C42 C43 C41 179.3(2) . . . 2_566 ?
F2 C43 C41 C42 179.5(2) . . 2_566 2_566 ?
F2 C43 C42 C41 -179.5(2) . . . . ?
C41 C42 C43 C41 -0.1(2) . . . 2_566 ?
C41 C43 C42 C41 -0.1(2) 2_566 . . . ?
I6 C44 C45 F3 0.05(19) . . . . ?
I6 C44 C45 C46 179.84(17) . . . 2_666 ?
I6 C44 C46 F4 -1.03(19) . . . . ?
I6 C44 C46 C45 -179.84(17) . . . 2_666 ?
F3 C45 C44 C46 -179.3(2) . . . . ?
F3 C45 C46 F4 -1.9(2) . . 2_666 2_666 ?
F3 C45 C46 C44 179.3(2) . . 2_666 2_666 ?
F4 C46 C44 C45 178.3(2) . . . . ?
F4 C46 C45 C44 -178.29(19) . . 2_666 2_666 ?
C44 C45 C46 C44 -0.5(2) . . 2_666 2_666 ?
C44 C46 C45 C44 0.5(2) . . 2_666 2_666 ?
I7 C47 C48 F5 -2.0(2) . . . . ?
I7 C47 C48 C49 179.10(19) . . . . ?
I7 C47 C49 F6 0.8(2) . . 2_676 2_676 ?
I7 C47 C49 C48 -179.10(19) . . 2_676 2_676 ?
F5 C48 C47 C49 178.5(2) . . . 2_676 ?
F5 C48 C49 F6 1.4(3) . . . . ?
F5 C48 C49 C47 -178.5(2) . . . 2_676 ?
F6 C49 C47 C48 179.7(2) . . 2_676 2_676 ?
F6 C49 C48 C47 -179.7(2) . . . . ?
C47 C48 C49 C47 0.4(3) . . . 2_676 ?
C47 C49 C48 C47 0.4(3) 2_676 . . . ?
N1 C4 C5 C6 -90.1(2) . . . . ?
N1 C4 C5 C10 94.5(2) . . . . ?
C4 C5 C6 C7 -176.4(2) . . . . ?
C4 C5 C10 C9 175.0(2) . . . . ?
C5 C6 C7 C8 1.5(3) . . . . ?
C5 C10 C9 C8 1.3(3) . . . . ?
C6 C7 C8 C9 -0.7(3) . . . . ?
C7 C8 C9 C10 -0.6(3) . . . . ?
N2 C14 C15 C16 88.9(2) . . . . ?
N2 C14 C15 C20 -92.5(2) . . . . ?
C14 C15 C16 C17 -179.1(2) . . . . ?
C14 C15 C20 C19 -179.4(2) . . . . ?
C15 C16 C17 C18 -2.2(3) . . . . ?
C15 C20 C19 C18 -0.9(3) . . . . ?
C16 C17 C18 C19 0.5(4) . . . . ?
C17 C18 C19 C20 1.0(3) . . . . ?
N3 C24 C25 C26 -96.7(2) . . . . ?
N3 C24 C25 C30 84.8(2) . . . . ?
C24 C25 C26 C27 -179.3(3) . . . . ?
C24 C25 C30 C29 -180.0(2) . . . . ?
C25 C26 C27 C28 -0.1(3) . . . . ?
C25 C30 C29 C28 -1.4(3) . . . . ?
C26 C27 C28 C29 0.2(4) . . . . ?
C27 C28 C29 C30 0.6(4) . . . . ?
N4 C34 C35 C36 -85.0(2) . . . . ?
N4 C34 C35 C40 98.7(2) . . . . ?
C34 C35 C36 C37 -178.4(2) . . . . ?
C34 C35 C40 C39 177.4(2) . . . . ?
C35 C36 C37 C38 1.5(3) . . . . ?
C35 C40 C39 C38 0.7(3) . . . . ?
C36 C37 C38 C39 0.1(3) . . . . ?
C37 C38 C39 C40 -1.2(3) . . . . ?
